data_1524095
loop_
_publ_author_name
'Born, P.'
'Mootz, D.'
'Kniep, R.'

_publ_section_title
;
 Phasenbeziehungen im System Se-Br und die Kristallstrukturen des
 dimorphen Se Br4
;
_journal_name_full 'Zeitschrift fuer Anorganische und Allgemeine Chemie'
_journal_page_first 12
_journal_page_last 24
_journal_volume 451
_journal_year 1979
_chemical_formula_sum 'Br4 Se'
_chemical_name_systematic 'Se Br4'
_space_group_IT_number 159
_symmetry_space_group_name_Hall 'P 3 -2c'
_symmetry_space_group_name_H-M 'P 3 1 c'
_cell_angle_alpha 90
_cell_angle_beta 90
_cell_angle_gamma 120
_cell_formula_units_Z 16
_cell_length_a 10.2
_cell_length_b 10.2
_cell_length_c 30.351
_cell_volume 2734.664
_citation_journal_id_ASTM ZAACAB
_cod_data_source_file Born_ZAACAB_1979_315.cif
_cod_data_source_block Br4Se1
_cod_original_formula_sum 'Br4 Se1'
_cod_database_code 1524095

loop_
_symmetry_equiv_pos_as_xyz
x,y,z
-y,x-y,z
-x+y,-x,z
y,x,z+1/2
-x,-x+y,z+1/2
x-y,-y,z+1/2

loop_
_atom_site_label
_atom_site_type_symbol
_atom_site_fract_x
_atom_site_fract_y
_atom_site_fract_z
_atom_site_occupancy
_atom_site_U_iso_or_equiv
Br12 Br-1 0.3333 0.6667 0.05 1 0.0
Se1 Se+4 0.3585 0.4308 0.1052 1 0.0
Br10 Br-1 -0.0092 0.1885 0.2531 1 0.0
Br4 Br-1 0.1296 0.4292 0.1606 1 0.0
Br7 Br-1 -0.1429 0.2885 0.4579 1 0.0
Se2 Se+4 0.3333 0.6667 0.2213 1 0.0
Br8 Br-1 0.0925 0.4558 0.3633 1 0.0
Br3 Br-1 0.3796 0.265 0.1527 1 0.0
Br1 Br-1 0.5734 0.4821 0.0584 1 0.0
Se3 Se+4 0.0447 0.2705 0.4167 1 0.0
Br2 Br-1 0.1797 0.2416 0.0589 1 0.0
Br9 Br-1 -0.2023 0.0328 0.36 1 0.0
Br6 Br-1 0.2519 0.4172 0.4621 1 0.0
Br11 Br-1 0 0 0.4696 1 0.0
Se4 Se+4 0 0 0.2944 1 0.0
Br5 Br-1 0.3879 0.4999 0.2617 1 0.0
